data_4300753
_journal_name_full 'Inorganic Chemistry'
_journal_paper_doi 10.1021/ic0521325
_journal_year 2006
_chemical_formula_sum 'C76 H78 Cl4 Co4 N16 O36'
_chemical_formula_weight 2169.06
_space_group_IT_number 2
_symmetry_cell_setting triclinic
_symmetry_space_group_name_Hall '-P 1'
_symmetry_space_group_name_H-M 'P -1'
_cell_angle_alpha 106.760(5)
_cell_angle_beta 92.809(5)
_cell_angle_gamma 108.004(5)
_cell_formula_units_Z 2
_cell_length_a 16.230(5)
_cell_length_b 17.229(5)
_cell_length_c 17.339(5)
_cell_measurement_temperature 85(2)
_cell_volume 4364(2)
_diffrn_ambient_temperature 85(2)
_exptl_crystal_density_diffrn 1.651
_cod_database_code 4300753

loop_
_symmetry_equiv_pos_as_xyz
'x, y, z'
'-x, -y, -z'

loop_
_atom_site_label
_atom_site_type_symbol
_atom_site_fract_x
_atom_site_fract_y
_atom_site_fract_z
_atom_site_U_iso_or_equiv
_atom_site_adp_type
_atom_site_occupancy
_atom_site_symmetry_multiplicity
_atom_site_calc_flag
_atom_site_refinement_flags
_atom_site_disorder_assembly
_atom_site_disorder_group
Co1 Co -0.29854(2) -1.09371(2) -0.29621(2) 0.01105(8) Uani 1 1 d . . .
Co2 Co -0.73720(2) -1.30057(2) -0.16000(2) 0.01182(8) Uani 1 1 d . . .
Co3 Co -0.29348(2) -0.64571(2) -0.30603(2) 0.01093(8) Uani 1 1 d . . .
Co4 Co -0.26788(2) -1.20125(2) 0.13873(2) 0.01107(8) Uani 1 1 d . . .
Cl1 Cl -0.15559(4) -0.88294(4) -0.52363(4) 0.01816(14) Uani 1 1 d . . .
Cl2 Cl -0.04807(4) -0.74318(4) -0.13957(4) 0.01830(14) Uani 1 1 d . . .
Cl3 Cl 0.07322(5) -0.74501(4) 0.15412(4) 0.02216(15) Uani 1 1 d . . .
Cl4 Cl 0.17895(7) -0.62412(5) -0.48510(5) 0.0446(2) Uani 1 1 d . . .
O17 O -0.06148(13) -0.83308(12) -0.15701(12) 0.0234(4) Uani 1 1 d . . .
O19 O 0.03656(13) -0.69265(13) -0.09154(12) 0.0259(5) Uani 1 1 d . . .
O5 O -0.64467(12) -1.20573(11) -0.16922(11) 0.0157(4) Uani 1 1 d . . .
O6 O -0.65550(13) -1.07415(12) -0.11420(12) 0.0242(4) Uani 1 1 d . . .
O9 O -0.43362(13) -0.83123(12) -0.26977(11) 0.0224(4) Uani 1 1 d . . .
O14 O -0.15186(14) -0.89788(14) -0.60914(12) 0.0287(5) Uani 1 1 d . . .
O3 O -0.47406(12) -1.26512(12) -0.27310(11) 0.0196(4) Uani 1 1 d . . .
O4 O -0.75541(11) -1.19620(11) -0.10755(10) 0.0155(4) Uani 1 1 d . . .
O7 O -0.30164(11) -0.75361(11) -0.29213(10) 0.0144(4) Uani 1 1 d . . .
O11 O -0.36559(11) -1.29552(11) 0.14207(10) 0.0145(4) Uani 1 1 d . . .
O10 O -0.25501(11) -1.30753(11) 0.08116(10) 0.0144(4) Uani 1 1 d . . .
O1 O -0.33485(11) -1.20886(11) -0.29452(10) 0.0145(4) Uani 1 1 d . . .
O18 O -0.11532(14) -0.72195(14) -0.09579(14) 0.0315(5) Uani 1 1 d . . .
O30 O -0.45596(17) -0.49997(15) -0.09624(14) 0.0306(5) Uani 1 1 d . . .
O15 O -0.24247(14) -0.92970(15) -0.51320(14) 0.0366(5) Uani 1 1 d . . .
O31 O -0.56193(15) -0.66802(14) -0.27184(12) 0.0232(5) Uani 1 1 d . . .
O2 O -0.41496(11) -1.12740(11) -0.27132(10) 0.0151(4) Uani 1 1 d . . .
O12 O -0.36469(13) -1.42895(12) 0.07618(12) 0.0241(5) Uani 1 1 d . . .
O20 O -0.05260(15) -0.72401(14) -0.21505(13) 0.0325(5) Uani 1 1 d . . .
O16 O -0.13680(17) -0.79359(14) -0.48322(15) 0.0433(6) Uani 1 1 d . . .
N1 N -0.28090(14) -0.97700(14) -0.29564(12) 0.0131(4) Uani 1 1 d . . .
N11 N -0.25702(13) -0.58161(13) -0.19321(13) 0.0136(5) Uani 1 1 d . . .
N14 N -0.16484(14) -1.11897(13) 0.12565(12) 0.0123(4) Uani 1 1 d . . .
O8 O -0.40666(11) -0.70051(11) -0.28498(10) 0.0156(4) Uani 1 1 d . . .
N4 N -0.34685(13) -1.12532(14) -0.40812(13) 0.0138(5) Uani 1 1 d . . .
O32 O -0.43714(14) -1.00579(16) -0.66860(14) 0.0282(5) Uani 1 1 d . . .
O24 O 0.09576(16) -0.65524(14) 0.16856(16) 0.0452(7) Uani 1 1 d . . .
N8 N -0.79714(14) -1.31436(14) -0.26331(13) 0.0159(5) Uani 1 1 d . . .
N6 N -0.83746(14) -1.38266(14) -0.14266(12) 0.0136(5) Uani 1 1 d . . .
N2 N -0.18384(14) -1.07775(14) -0.32214(12) 0.0136(5) Uani 1 1 d . . .
N5 N -0.70218(14) -1.39682(14) -0.21875(13) 0.0139(5) Uani 1 1 d . . .
O13 O -0.09399(15) -0.91338(17) -0.49030(13) 0.0396(6) Uani 1 1 d . . .
C62 C -0.15756(17) -1.03593(16) 0.16199(15) 0.0138(5) Uani 1 1 d . . .
C33 C -0.69789(18) -1.39183(18) -0.30332(15) 0.0179(6) Uani 1 1 d . . .
H33A H -0.7040 -1.4479 -0.3410 0.021 Uiso 1 1 calc R . .
H33B H -0.6417 -1.3514 -0.3053 0.021 Uiso 1 1 calc R . .
N13 N -0.30038(14) -1.10486(14) 0.20048(13) 0.0141(5) Uani 1 1 d . . .
C2 C -0.14214(17) -1.00058(17) -0.33019(15) 0.0157(6) Uani 1 1 d . . .
N15 N -0.21100(14) -1.19382(13) 0.24174(13) 0.0137(5) Uani 1 1 d . . .
C67 C -0.30589(18) -1.11233(17) 0.28428(15) 0.0159(6) Uani 1 1 d . . .
H67A H -0.3627 -1.1523 0.2854 0.019 Uiso 1 1 calc R . .
H67B H -0.2989 -1.0567 0.3233 0.019 Uiso 1 1 calc R . .
N7 N -0.66930(14) -1.30086(13) -0.06662(13) 0.0136(5) Uani 1 1 d . . .
N9 N -0.30930(14) -0.54259(14) -0.31681(13) 0.0151(5) Uani 1 1 d . . .
O26 O 0.15111(17) -0.60292(19) -0.40926(17) 0.0662(9) Uani 1 1 d . . .
O22 O -0.00850(15) -0.78956(14) 0.09982(16) 0.0433(6) Uani 1 1 d . . .
N16 N -0.33265(13) -1.19530(13) 0.04676(13) 0.0130(5) Uani 1 1 d . . .
N12 N -0.33478(13) -0.69531(13) -0.42042(13) 0.0129(4) Uani 1 1 d . . .
C19 C -0.41229(17) -1.20525(17) -0.27923(15) 0.0149(6) Uani 1 1 d . . .
C58 C -0.32737(17) -0.76796(16) -0.46963(16) 0.0153(5) Uani 1 1 d . . .
H58 H -0.2984 -0.7978 -0.4483 0.018 Uiso 1 1 calc R . .
C4 C -0.01561(19) -1.0394(2) -0.35648(17) 0.0254(7) Uani 1 1 d . . .
H4 H 0.0415 -1.0263 -0.3681 0.030 Uiso 1 1 calc R . .
C74 C -0.38623(16) -1.14904(16) 0.06687(16) 0.0146(5) Uani 1 1 d . . .
N10 N -0.17744(14) -0.60280(13) -0.32774(12) 0.0126(4) Uani 1 1 d . . .
C28 C -0.61590(17) -1.34800(16) -0.08494(16) 0.0147(5) Uani 1 1 d . . .
N3 N -0.25156(14) -1.04366(14) -0.18322(13) 0.0133(5) Uani 1 1 d . . .
C24 C -0.97614(18) -1.51143(18) -0.12380(17) 0.0211(6) Uani 1 1 d . . .
H24 H -1.0228 -1.5551 -0.1167 0.025 Uiso 1 1 calc R . .
O27 O 0.2494(2) -0.54948(16) -0.49058(15) 0.0537(7) Uani 1 1 d . . .
C54 C -0.37455(16) -0.64953(17) -0.45020(16) 0.0142(5) Uani 1 1 d . . .
C7 C -0.28367(18) -0.92622(17) -0.21026(15) 0.0163(6) Uani 1 1 d . . .
H7A H -0.3437 -0.9308 -0.2032 0.020 Uiso 1 1 calc R . .
H7B H -0.2499 -0.8660 -0.1997 0.020 Uiso 1 1 calc R . .
C14 C -0.37100(16) -1.06334(17) -0.42589(16) 0.0153(6) Uani 1 1 d . . .
C53 C -0.38193(18) -0.57228(17) -0.38709(16) 0.0173(6) Uani 1 1 d . . .
H53A H -0.4383 -0.5872 -0.3684 0.021 Uiso 1 1 calc R . .
H53B H -0.3773 -0.5265 -0.4104 0.021 Uiso 1 1 calc R . .
C68 C -0.23451(17) -1.14402(16) 0.30617(16) 0.0151(5) Uani 1 1 d . . .
C70 C -0.13710(19) -1.16746(18) 0.39736(17) 0.0228(6) Uani 1 1 d . . .
H70 H -0.1122 -1.1589 0.4499 0.027 Uiso 1 1 calc R . .
C39 C -0.68330(18) -1.15304(17) -0.12914(16) 0.0174(6) Uani 1 1 d . . .
C22 C -0.84126(17) -1.46539(16) -0.17331(15) 0.0136(5) Uani 1 1 d . . .
C46 C -0.11952(17) -0.64443(18) -0.33368(15) 0.0158(6) Uani 1 1 d . . .
H46 H -0.1350 -0.6976 -0.3250 0.019 Uiso 1 1 calc R . .
C17 C -0.40110(18) -1.21845(18) -0.54310(16) 0.0209(6) Uani 1 1 d . . .
H17 H -0.4111 -1.2715 -0.5824 0.025 Uiso 1 1 calc R . .
C48 C -0.27853(17) -0.50923(17) -0.17047(16) 0.0162(6) Uani 1 1 d . . .
C42 C -0.15629(17) -0.52546(17) -0.33969(15) 0.0169(6) Uani 1 1 d . . .
C3 C -0.05733(18) -0.97952(19) -0.34654(17) 0.0219(6) Uani 1 1 d . . .
H3 H -0.0286 -0.9255 -0.3508 0.026 Uiso 1 1 calc R . .
C11 C -0.19242(17) -1.04015(18) -0.05407(16) 0.0178(6) Uani 1 1 d . . .
H11 H -0.1748 -1.0684 -0.0215 0.021 Uiso 1 1 calc R . .
O23 O 0.13949(18) -0.7747(2) 0.11834(18) 0.0619(8) Uani 1 1 d . . .
C61 C -0.23284(17) -1.02103(16) 0.20229(16) 0.0165(6) Uani 1 1 d . . .
H61A H -0.2599 -0.9914 0.1747 0.020 Uiso 1 1 calc R . .
H61B H -0.2117 -0.9845 0.2584 0.020 Uiso 1 1 calc R . .
C51 C -0.18730(17) -0.54783(18) -0.05866(16) 0.0177(6) Uani 1 1 d . . .
H51 H -0.1573 -0.5625 -0.0211 0.021 Uiso 1 1 calc R . .
C38 C -0.85981(18) -1.28200(18) -0.27620(17) 0.0202(6) Uani 1 1 d . . .
H38 H -0.8788 -1.2505 -0.2319 0.024 Uiso 1 1 calc R . .
C13 C -0.35554(18) -0.98428(17) -0.35458(16) 0.0175(6) Uani 1 1 d . . .
H13A H -0.4078 -0.9885 -0.3289 0.021 Uiso 1 1 calc R . .
H13B H -0.3414 -0.9338 -0.3723 0.021 Uiso 1 1 calc R . .
C72 C -0.15119(17) -1.22986(17) 0.25328(17) 0.0172(6) Uani 1 1 d . . .
H72 H -0.1345 -1.2630 0.2084 0.021 Uiso 1 1 calc R . .
C52 C -0.21199(16) -0.60065(17) -0.13884(15) 0.0139(5) Uani 1 1 d . . .
H52 H -0.1970 -0.6502 -0.1552 0.017 Uiso 1 1 calc R . .
C77 C -0.38302(18) -1.22776(18) -0.09341(16) 0.0193(6) Uani 1 1 d . . .
H77 H -0.3822 -1.2562 -0.1477 0.023 Uiso 1 1 calc R . .
C57 C -0.36177(18) -0.79937(18) -0.55129(16) 0.0184(6) Uani 1 1 d . . .
H57 H -0.3572 -0.8504 -0.5847 0.022 Uiso 1 1 calc R . .
O25 O 0.2146(3) -0.6902(2) -0.4896(3) 0.1148(18) Uani 1 1 d . . .
C49 C -0.25365(18) -0.45370(18) -0.09158(17) 0.0209(6) Uani 1 1 d . . .
H49 H -0.2678 -0.4036 -0.0767 0.025 Uiso 1 1 calc R . .
C79 C -0.33048(17) -1.35027(17) 0.09782(15) 0.0158(6) Uani 1 1 d . . .
C26 C -0.90156(17) -1.36307(18) -0.10453(16) 0.0166(6) Uani 1 1 d . . .
H26 H -0.8984 -1.3058 -0.0849 0.020 Uiso 1 1 calc R . .
C15 C -0.41071(17) -1.07709(18) -0.50345(16) 0.0192(6) Uani 1 1 d . . .
H15 H -0.4263 -1.0340 -0.5159 0.023 Uiso 1 1 calc R . .
C69 C -0.19772(18) -1.12910(18) 0.38497(16) 0.0198(6) Uani 1 1 d . . .
H69 H -0.2135 -1.0938 0.4290 0.024 Uiso 1 1 calc R . .
C8 C -0.24622(17) -0.96046(17) -0.15157(15) 0.0147(5) Uani 1 1 d . . .
C27 C -0.61404(17) -1.38177(17) -0.17479(16) 0.0169(6) Uani 1 1 d . . .
H27A H -0.5689 -1.3403 -0.1911 0.020 Uiso 1 1 calc R . .
H27B H -0.6014 -1.4352 -0.1878 0.020 Uiso 1 1 calc R . .
C47 C -0.33363(19) -0.49987(18) -0.23699(16) 0.0202(6) Uani 1 1 d . . .
H47A H -0.3227 -0.4394 -0.2299 0.024 Uiso 1 1 calc R . .
H47B H -0.3953 -0.5270 -0.2357 0.024 Uiso 1 1 calc R . .
C25 C -0.97244(18) -1.42643(18) -0.09386(17) 0.0203(6) Uani 1 1 d . . .
H25 H -1.0167 -1.4123 -0.0672 0.024 Uiso 1 1 calc R . .
C45 C -0.03755(18) -0.60997(19) -0.35241(16) 0.0212(6) Uani 1 1 d . . .
H45 H 0.0020 -0.6397 -0.3570 0.025 Uiso 1 1 calc R . .
C41 C -0.22542(18) -0.48468(18) -0.33196(18) 0.0214(6) Uani 1 1 d . . .
H41A H -0.2365 -0.4718 -0.3816 0.026 Uiso 1 1 calc R . .
H41B H -0.2049 -0.4308 -0.2873 0.026 Uiso 1 1 calc R . .
C12 C -0.22353(16) -1.08246(17) -0.13575(15) 0.0146(5) Uani 1 1 d . . .
H12 H -0.2251 -1.1389 -0.1584 0.017 Uiso 1 1 calc R . .
C30 C -0.57031(18) -1.31909(18) 0.05594(17) 0.0207(6) Uani 1 1 d . . .
H30 H -0.5376 -1.3259 0.0975 0.025 Uiso 1 1 calc R . .
C71 C -0.11400(19) -1.21866(18) 0.33071(17) 0.0222(6) Uani 1 1 d . . .
H71 H -0.0737 -1.2453 0.3380 0.027 Uiso 1 1 calc R . .
C10 C -0.18764(18) -0.95528(18) -0.02098(16) 0.0200(6) Uani 1 1 d . . .
H10 H -0.1673 -0.9259 0.0341 0.024 Uiso 1 1 calc R . .
C43 C -0.07462(18) -0.48773(19) -0.35814(17) 0.0240(6) Uani 1 1 d . . .
H43 H -0.0603 -0.4344 -0.3663 0.029 Uiso 1 1 calc R . .
O21 O 0.0638(2) -0.7636(2) 0.22858(17) 0.0674(9) Uani 1 1 d . . .
C6 C -0.14299(18) -1.13642(18) -0.33123(16) 0.0190(6) Uani 1 1 d . . .
H6 H -0.1722 -1.1896 -0.3253 0.023 Uiso 1 1 calc R . .
C56 C -0.40320(18) -0.75337(18) -0.58254(16) 0.0194(6) Uani 1 1 d . . .
H56 H -0.4269 -0.7735 -0.6374 0.023 Uiso 1 1 calc R . .
C50 C -0.20768(18) -0.47303(18) -0.03492(16) 0.0203(6) Uani 1 1 d . . .
H50 H -0.1906 -0.4362 0.0185 0.024 Uiso 1 1 calc R . .
C64 C -0.02007(17) -0.98978(18) 0.11617(17) 0.0194(6) Uani 1 1 d . . .
H64 H 0.0291 -0.9460 0.1129 0.023 Uiso 1 1 calc R . .
C76 C -0.43718(18) -1.17947(18) -0.07343(17) 0.0210(6) Uani 1 1 d . . .
H76 H -0.4727 -1.1745 -0.1142 0.025 Uiso 1 1 calc R . .
C1 C -0.19527(17) -0.94259(17) -0.32432(16) 0.0158(6) Uani 1 1 d . . .
H1A H -0.2067 -0.9365 -0.3773 0.019 Uiso 1 1 calc R . .
H1B H -0.1621 -0.8860 -0.2867 0.019 Uiso 1 1 calc R . .
C29 C -0.56627(18) -1.35912(17) -0.02488(17) 0.0193(6) Uani 1 1 d . . .
H29 H -0.5308 -1.3928 -0.0383 0.023 Uiso 1 1 calc R . .
C18 C -0.36041(18) -1.20122(17) -0.46541(16) 0.0178(6) Uani 1 1 d . . .
H18 H -0.3422 -1.2427 -0.4526 0.021 Uiso 1 1 calc R . .
C55 C -0.40942(17) -0.67731(18) -0.53204(16) 0.0180(6) Uani 1 1 d . . .
H55 H -0.4364 -0.6455 -0.5526 0.022 Uiso 1 1 calc R . .
C5 C -0.05900(19) -1.1190(2) -0.34912(17) 0.0247(7) Uani 1 1 d . . .
H5 H -0.0317 -1.1602 -0.3562 0.030 Uiso 1 1 calc R . .
C36 C -0.8695(2) -1.34271(19) -0.41949(18) 0.0259(7) Uani 1 1 d . . .
H36 H -0.8932 -1.3513 -0.4724 0.031 Uiso 1 1 calc R . .
C9 C -0.21343(18) -0.91470(18) -0.07096(16) 0.0187(6) Uani 1 1 d . . .
H9 H -0.2087 -0.8571 -0.0503 0.022 Uiso 1 1 calc R . .
C32 C -0.67270(18) -1.26203(17) 0.01168(16) 0.0176(6) Uani 1 1 d . . .
H32 H -0.7095 -1.2295 0.0240 0.021 Uiso 1 1 calc R . .
C31 C -0.62300(18) -1.26925(18) 0.07417(16) 0.0204(6) Uani 1 1 d . . .
H31 H -0.6250 -1.2408 0.1281 0.025 Uiso 1 1 calc R . .
C34 C -0.77054(17) -1.36274(17) -0.32697(16) 0.0175(6) Uani 1 1 d . . .
C44 C -0.01486(19) -0.5303(2) -0.36428(18) 0.0270(7) Uani 1 1 d . . .
H44 H 0.0405 -0.5057 -0.3763 0.032 Uiso 1 1 calc R . .
C78 C -0.33026(18) -1.23345(17) -0.03215(15) 0.0170(6) Uani 1 1 d . . .
H78 H -0.2922 -1.2643 -0.0456 0.020 Uiso 1 1 calc R . .
C66 C -0.10184(17) -1.13853(17) 0.08522(16) 0.0155(6) Uani 1 1 d . . .
H66 H -0.1075 -1.1960 0.0613 0.019 Uiso 1 1 calc R . .
C21 C -0.76720(18) -1.48010(17) -0.21706(17) 0.0196(6) Uani 1 1 d . . .
H21A H -0.7905 -1.5178 -0.2725 0.024 Uiso 1 1 calc R . .
H21B H -0.7377 -1.5084 -0.1901 0.024 Uiso 1 1 calc R . .
C23 C -0.91030(17) -1.53106(18) -0.16413(16) 0.0179(6) Uani 1 1 d . . .
H23 H -0.9125 -1.5879 -0.1849 0.022 Uiso 1 1 calc R . .
C37 C -0.89673(19) -1.29460(18) -0.35424(18) 0.0245(7) Uani 1 1 d . . .
H37 H -0.9394 -1.2709 -0.3626 0.029 Uiso 1 1 calc R . .
C65 C -0.02890(18) -1.07500(18) 0.07852(17) 0.0195(6) Uani 1 1 d . . .
H65 H 0.0137 -1.0892 0.0491 0.023 Uiso 1 1 calc R . .
C35 C -0.80686(18) -1.37819(18) -0.40595(16) 0.0215(6) Uani 1 1 d . . .
H35 H -0.7893 -1.4122 -0.4496 0.026 Uiso 1 1 calc R . .
C16 C -0.42682(18) -1.15624(19) -0.56202(16) 0.0214(6) Uani 1 1 d . . .
H16 H -0.4550 -1.1674 -0.6141 0.026 Uiso 1 1 calc R . .
C73 C -0.38716(17) -1.11591(18) 0.15692(16) 0.0171(6) Uani 1 1 d . . .
H73A H -0.3972 -1.0612 0.1709 0.020 Uiso 1 1 calc R . .
H73B H -0.4338 -1.1564 0.1728 0.020 Uiso 1 1 calc R . .
C75 C -0.43833(18) -1.13828(18) 0.00796(17) 0.0195(6) Uani 1 1 d . . .
H75 H -0.4733 -1.1042 0.0225 0.023 Uiso 1 1 calc R . .
C63 C -0.08459(17) -0.96987(17) 0.15860(16) 0.0173(6) Uani 1 1 d . . .
H63 H -0.0790 -0.9128 0.1846 0.021 Uiso 1 1 calc R . .
C59 C -0.38384(17) -0.76705(17) -0.28173(14) 0.0154(6) Uani 1 1 d . . .
O28 O 0.1146(4) -0.6520(3) -0.5502(3) 0.164(3) Uani 1 1 d . . .
O33 O -0.6140(3) -1.5514(3) -0.32368(18) 0.1166(19) Uani 1 1 d . . .
O34 O -0.5944(2) -1.0645(2) 0.0548(2) 0.0509(13) Uani 0.696(7) 1 d P A 1
O34A O -0.3041(8) -0.3604(7) -0.3707(8) 0.085(4) Uani 0.304(7) 1 d P A 2
O35 O -0.5750(3) -0.5827(2) -0.5037(3) 0.0945(12) Uani 1 1 d . . .
O36 O -0.4748(16) -0.4346(10) -0.3488(12) 0.138(5) Uani 0.62(3) 1 d P B 1
O38 O -0.48642(16) -0.96356(15) -0.80570(15) 0.0388(6) Uani 1 1 d . . .
O36A O -0.4349(6) -0.4067(7) -0.3174(6) 0.032(4) Uani 0.38(3) 1 d P B 2
H31A H -0.582(2) -0.676(2) -0.234(2) 0.030(10) Uiso 1 1 d . . .
H31B H -0.513(3) -0.679(2) -0.271(2) 0.047(12) Uiso 1 1 d . . .
H30B H -0.508(3) -0.523(2) -0.091(2) 0.040(11) Uiso 1 1 d . . .
H32B H -0.448(3) -0.987(3) -0.708(3) 0.058(14) Uiso 1 1 d . . .
H32A H -0.472(2) -1.057(3) -0.685(2) 0.039(11) Uiso 1 1 d . . .
H30A H -0.426(3) -0.485(3) -0.051(3) 0.052(13) Uiso 1 1 d . . .

loop_
_atom_site_aniso_label
_atom_site_aniso_U_11
_atom_site_aniso_U_22
_atom_site_aniso_U_33
_atom_site_aniso_U_23
_atom_site_aniso_U_13
_atom_site_aniso_U_12
Co1 0.01218(17) 0.01164(18) 0.00977(17) 0.00370(14) 0.00183(13) 0.00436(14)
Co2 0.01350(18) 0.01119(18) 0.01103(17) 0.00422(14) 0.00181(13) 0.00394(14)
Co3 0.01302(18) 0.01046(18) 0.00993(17) 0.00378(13) 0.00194(13) 0.00431(14)
Co4 0.01281(18) 0.01054(18) 0.00975(17) 0.00339(13) 0.00237(13) 0.00356(14)
Cl1 0.0233(3) 0.0185(3) 0.0138(3) 0.0053(3) 0.0045(3) 0.0081(3)
Cl2 0.0190(3) 0.0152(3) 0.0209(3) 0.0079(3) -0.0033(3) 0.0050(3)
Cl3 0.0272(4) 0.0166(3) 0.0240(4) 0.0079(3) 0.0013(3) 0.0082(3)
Cl4 0.0892(7) 0.0283(4) 0.0172(4) 0.0033(3) -0.0076(4) 0.0271(5)
O17 0.0273(11) 0.0140(10) 0.0287(11) 0.0075(8) -0.0019(9) 0.0071(8)
O19 0.0209(11) 0.0218(11) 0.0287(11) 0.0065(9) -0.0081(9) 0.0018(9)
O5 0.0180(10) 0.0134(9) 0.0161(9) 0.0056(8) 0.0040(7) 0.0049(8)
O6 0.0310(12) 0.0119(10) 0.0308(11) 0.0087(9) 0.0079(9) 0.0064(9)
O9 0.0283(11) 0.0165(10) 0.0156(10) 0.0063(8) 0.0028(8) -0.0028(9)
O14 0.0356(12) 0.0389(13) 0.0135(10) 0.0067(9) 0.0046(9) 0.0168(10)
O3 0.0158(10) 0.0228(11) 0.0190(10) 0.0121(8) 0.0011(8) 0.0000(8)
O4 0.0175(10) 0.0146(9) 0.0155(9) 0.0057(8) 0.0041(7) 0.0058(8)
O7 0.0189(10) 0.0124(9) 0.0129(9) 0.0051(7) 0.0019(7) 0.0058(8)
O11 0.0171(9) 0.0128(9) 0.0134(9) 0.0049(7) 0.0048(7) 0.0040(8)
O10 0.0141(9) 0.0118(9) 0.0151(9) 0.0028(7) 0.0043(7) 0.0023(7)
O1 0.0146(9) 0.0133(9) 0.0160(9) 0.0058(7) 0.0027(7) 0.0040(7)
O18 0.0289(12) 0.0279(12) 0.0421(13) 0.0113(10) 0.0074(10) 0.0153(10)
O30 0.0247(13) 0.0377(14) 0.0266(13) 0.0093(10) 0.0077(10) 0.0070(11)
O15 0.0276(12) 0.0424(14) 0.0415(14) 0.0222(11) 0.0116(10) 0.0049(10)
O31 0.0258(12) 0.0361(13) 0.0142(10) 0.0109(9) 0.0098(9) 0.0157(10)
O2 0.0148(9) 0.0173(10) 0.0138(9) 0.0057(8) 0.0026(7) 0.0057(8)
O12 0.0262(11) 0.0109(10) 0.0276(11) 0.0007(8) 0.0094(9) 0.0001(8)
O20 0.0414(13) 0.0272(12) 0.0255(11) 0.0152(9) -0.0087(10) 0.0027(10)
O16 0.0605(17) 0.0192(12) 0.0416(14) -0.0012(10) 0.0156(12) 0.0106(11)
N1 0.0150(11) 0.0145(11) 0.0105(10) 0.0039(9) 0.0010(9) 0.0062(9)
N11 0.0128(11) 0.0121(11) 0.0148(11) 0.0043(9) 0.0041(9) 0.0025(9)
N14 0.0153(11) 0.0129(11) 0.0093(10) 0.0048(9) -0.0004(8) 0.0047(9)
O8 0.0145(9) 0.0173(10) 0.0146(9) 0.0053(8) 0.0025(7) 0.0046(8)
N4 0.0121(11) 0.0150(11) 0.0141(11) 0.0052(9) 0.0034(9) 0.0035(9)
O32 0.0247(12) 0.0205(12) 0.0328(13) 0.0019(10) 0.0016(10) 0.0052(10)
O24 0.0454(15) 0.0148(11) 0.0665(17) 0.0113(11) -0.0161(13) 0.0031(10)
N8 0.0168(12) 0.0139(11) 0.0171(11) 0.0078(9) 0.0018(9) 0.0030(9)
N6 0.0163(11) 0.0150(12) 0.0101(10) 0.0051(9) 0.0005(9) 0.0054(9)
N2 0.0142(11) 0.0161(12) 0.0103(10) 0.0040(9) 0.0014(8) 0.0052(9)
N5 0.0156(11) 0.0135(11) 0.0117(11) 0.0050(9) 0.0026(9) 0.0029(9)
O13 0.0417(14) 0.0659(17) 0.0283(12) 0.0237(12) 0.0073(10) 0.0334(13)
C62 0.0160(13) 0.0140(13) 0.0118(12) 0.0054(10) -0.0029(10) 0.0053(11)
C33 0.0198(14) 0.0210(15) 0.0117(13) 0.0050(11) 0.0043(11) 0.0051(12)
N13 0.0148(11) 0.0160(12) 0.0118(11) 0.0058(9) 0.0025(9) 0.0044(9)
C2 0.0178(14) 0.0184(14) 0.0089(12) 0.0041(11) 0.0007(10) 0.0038(11)
N15 0.0148(11) 0.0112(11) 0.0142(11) 0.0052(9) 0.0029(9) 0.0019(9)
C67 0.0207(14) 0.0168(14) 0.0111(13) 0.0047(11) 0.0057(11) 0.0071(11)
N7 0.0156(11) 0.0110(11) 0.0136(11) 0.0048(9) 0.0018(9) 0.0031(9)
N9 0.0167(12) 0.0143(11) 0.0139(11) 0.0034(9) 0.0011(9) 0.0057(9)
O26 0.0327(15) 0.070(2) 0.0575(18) -0.0243(15) 0.0165(13) 0.0052(14)
O22 0.0375(14) 0.0242(12) 0.0558(16) 0.0038(11) -0.0168(12) 0.0054(10)
N16 0.0129(11) 0.0117(11) 0.0134(11) 0.0055(9) 0.0008(9) 0.0014(9)
N12 0.0124(11) 0.0129(11) 0.0143(11) 0.0055(9) 0.0030(9) 0.0042(9)
C19 0.0170(14) 0.0193(15) 0.0069(12) 0.0049(10) -0.0012(10) 0.0040(12)
C58 0.0165(14) 0.0126(13) 0.0163(13) 0.0055(11) 0.0027(11) 0.0034(11)
C4 0.0156(14) 0.0403(19) 0.0217(15) 0.0113(13) 0.0064(12) 0.0097(13)
C74 0.0131(13) 0.0130(13) 0.0161(13) 0.0056(11) 0.0025(10) 0.0011(11)
N10 0.0151(11) 0.0143(11) 0.0078(10) 0.0040(9) -0.0001(8) 0.0042(9)
C28 0.0153(13) 0.0104(13) 0.0178(13) 0.0057(11) 0.0029(11) 0.0025(11)
N3 0.0129(11) 0.0143(11) 0.0125(11) 0.0043(9) 0.0033(9) 0.0039(9)
C24 0.0160(14) 0.0213(15) 0.0265(15) 0.0129(12) 0.0023(12) 0.0023(12)
O27 0.092(2) 0.0317(14) 0.0393(15) 0.0136(12) 0.0064(14) 0.0215(14)
C54 0.0112(13) 0.0166(14) 0.0172(13) 0.0081(11) 0.0044(10) 0.0049(11)
C7 0.0226(15) 0.0144(14) 0.0127(13) 0.0019(11) 0.0027(11) 0.0099(11)
C14 0.0122(13) 0.0184(14) 0.0149(13) 0.0072(11) 0.0036(10) 0.0025(11)
C53 0.0186(14) 0.0194(14) 0.0176(14) 0.0080(11) -0.0003(11) 0.0100(12)
C68 0.0169(14) 0.0114(13) 0.0156(13) 0.0054(11) 0.0042(11) 0.0019(11)
C70 0.0255(16) 0.0225(16) 0.0182(14) 0.0114(12) -0.0023(12) 0.0016(13)
C39 0.0200(14) 0.0186(15) 0.0138(13) 0.0062(11) -0.0001(11) 0.0062(12)
C22 0.0158(13) 0.0134(13) 0.0101(12) 0.0032(10) -0.0014(10) 0.0038(11)
C46 0.0187(14) 0.0197(14) 0.0104(12) 0.0051(11) 0.0012(10) 0.0085(12)
C17 0.0213(15) 0.0203(15) 0.0136(13) 0.0003(11) 0.0038(11) 0.0013(12)
C48 0.0161(14) 0.0137(14) 0.0188(14) 0.0046(11) 0.0048(11) 0.0056(11)
C42 0.0201(14) 0.0151(14) 0.0124(13) 0.0053(11) -0.0013(11) 0.0017(11)
C3 0.0182(15) 0.0258(16) 0.0202(14) 0.0101(12) 0.0035(11) 0.0025(12)
C11 0.0158(14) 0.0231(15) 0.0163(14) 0.0117(12) 0.0007(11) 0.0041(12)
O23 0.0529(17) 0.081(2) 0.0595(18) 0.0046(16) 0.0066(14) 0.0500(17)
C61 0.0207(14) 0.0112(13) 0.0152(13) 0.0032(11) 0.0029(11) 0.0033(11)
C51 0.0149(14) 0.0235(15) 0.0136(13) 0.0074(11) 0.0020(11) 0.0037(12)
C38 0.0210(15) 0.0176(14) 0.0233(15) 0.0099(12) -0.0005(12) 0.0060(12)
C13 0.0187(14) 0.0187(14) 0.0168(13) 0.0071(11) -0.0015(11) 0.0082(12)
C72 0.0181(14) 0.0139(14) 0.0205(14) 0.0082(11) 0.0020(11) 0.0041(11)
C52 0.0129(13) 0.0146(13) 0.0143(13) 0.0061(11) 0.0027(10) 0.0032(11)
C77 0.0221(15) 0.0187(15) 0.0137(13) 0.0065(11) 0.0012(11) 0.0010(12)
C57 0.0203(14) 0.0163(14) 0.0142(13) 0.0025(11) 0.0023(11) 0.0023(11)
O25 0.191(4) 0.067(2) 0.166(4) 0.080(3) 0.138(4) 0.096(3)
C49 0.0231(15) 0.0160(14) 0.0208(14) 0.0007(12) 0.0046(12) 0.0073(12)
C79 0.0179(14) 0.0168(15) 0.0111(12) 0.0028(11) 0.0018(10) 0.0051(12)
C26 0.0170(14) 0.0174(14) 0.0183(13) 0.0078(11) 0.0023(11) 0.0081(11)
C15 0.0156(14) 0.0257(16) 0.0180(14) 0.0125(12) 0.0022(11) 0.0044(12)
C69 0.0248(15) 0.0174(14) 0.0145(13) 0.0064(11) 0.0035(11) 0.0022(12)
C8 0.0155(13) 0.0167(14) 0.0138(13) 0.0065(11) 0.0043(10) 0.0060(11)
C27 0.0179(14) 0.0164(14) 0.0186(14) 0.0054(11) 0.0031(11) 0.0090(11)
C47 0.0286(16) 0.0163(14) 0.0178(14) 0.0016(11) 0.0037(12) 0.0139(12)
C25 0.0160(14) 0.0267(16) 0.0240(15) 0.0127(13) 0.0069(11) 0.0101(12)
C45 0.0165(14) 0.0309(17) 0.0162(14) 0.0052(12) 0.0019(11) 0.0100(12)
C41 0.0211(15) 0.0142(14) 0.0288(16) 0.0114(12) 0.0016(12) 0.0020(12)
C12 0.0132(13) 0.0146(13) 0.0162(13) 0.0075(11) 0.0015(10) 0.0028(11)
C30 0.0198(15) 0.0208(15) 0.0208(14) 0.0127(12) -0.0033(11) 0.0011(12)
C71 0.0242(15) 0.0200(15) 0.0264(16) 0.0139(13) 0.0008(12) 0.0074(12)
C10 0.0209(15) 0.0241(16) 0.0121(13) 0.0037(11) 0.0016(11) 0.0055(12)
C43 0.0208(15) 0.0246(16) 0.0254(15) 0.0139(13) 0.0021(12) 0.0008(13)
O21 0.079(2) 0.082(2) 0.0438(16) 0.0432(16) 0.0073(15) 0.0100(17)
C6 0.0231(15) 0.0187(14) 0.0182(14) 0.0060(11) 0.0045(11) 0.0109(12)
C56 0.0187(14) 0.0227(15) 0.0129(13) 0.0055(11) 0.0008(11) 0.0022(12)
C50 0.0175(14) 0.0210(15) 0.0150(13) -0.0007(11) 0.0035(11) 0.0023(12)
C64 0.0141(14) 0.0195(15) 0.0254(15) 0.0132(12) 0.0000(11) 0.0017(11)
C76 0.0189(14) 0.0228(15) 0.0179(14) 0.0123(12) -0.0032(11) -0.0020(12)
C1 0.0175(14) 0.0134(13) 0.0155(13) 0.0053(11) 0.0027(11) 0.0031(11)
C29 0.0208(15) 0.0167(14) 0.0226(15) 0.0092(12) 0.0014(11) 0.0068(12)
C18 0.0205(14) 0.0158(14) 0.0168(14) 0.0043(11) 0.0057(11) 0.0059(11)
C55 0.0153(14) 0.0228(15) 0.0179(14) 0.0105(12) 0.0006(11) 0.0058(12)
C5 0.0227(16) 0.0339(18) 0.0230(15) 0.0093(13) 0.0061(12) 0.0164(14)
C36 0.0295(17) 0.0245(16) 0.0196(15) 0.0124(13) -0.0059(12) -0.0002(13)
C9 0.0242(15) 0.0167(14) 0.0138(13) 0.0013(11) 0.0023(11) 0.0085(12)
C32 0.0205(14) 0.0157(14) 0.0154(13) 0.0035(11) 0.0044(11) 0.0057(11)
C31 0.0236(15) 0.0215(15) 0.0129(13) 0.0060(11) 0.0018(11) 0.0027(12)
C34 0.0176(14) 0.0148(14) 0.0168(13) 0.0068(11) 0.0031(11) -0.0008(11)
C44 0.0164(15) 0.0360(18) 0.0245(16) 0.0118(14) 0.0041(12) 0.0010(13)
C78 0.0196(14) 0.0151(14) 0.0138(13) 0.0045(11) 0.0046(11) 0.0022(11)
C66 0.0175(14) 0.0150(14) 0.0166(13) 0.0068(11) 0.0022(11) 0.0075(11)
C21 0.0245(15) 0.0106(13) 0.0204(14) 0.0025(11) 0.0094(12) 0.0030(11)
C23 0.0197(14) 0.0150(14) 0.0178(14) 0.0058(11) -0.0005(11) 0.0038(11)
C37 0.0234(16) 0.0189(15) 0.0309(17) 0.0122(13) -0.0059(13) 0.0045(12)
C65 0.0153(14) 0.0263(16) 0.0230(15) 0.0139(12) 0.0062(11) 0.0093(12)
C35 0.0246(15) 0.0205(15) 0.0133(13) 0.0049(11) 0.0010(11) 0.0002(12)
C16 0.0169(14) 0.0300(16) 0.0111(13) 0.0078(12) 0.0006(11) -0.0014(12)
C73 0.0172(14) 0.0191(14) 0.0176(14) 0.0072(11) 0.0039(11) 0.0085(11)
C75 0.0173(14) 0.0175(14) 0.0247(15) 0.0105(12) 0.0012(11) 0.0039(11)
C63 0.0188(14) 0.0120(13) 0.0193(14) 0.0059(11) -0.0018(11) 0.0025(11)
C59 0.0212(15) 0.0150(14) 0.0049(12) 0.0005(10) -0.0002(10) 0.0021(12)
O28 0.207(5) 0.091(3) 0.120(4) 0.063(3) -0.128(4) -0.054(3)
O33 0.243(5) 0.115(3) 0.0335(16) -0.0065(18) -0.014(2) 0.151(4)
O34 0.046(2) 0.047(2) 0.061(3) 0.016(2) 0.0098(19) 0.0189(19)
O34A 0.091(9) 0.069(8) 0.097(9) 0.012(7) 0.009(7) 0.044(7)
O35 0.104(3) 0.058(2) 0.123(3) 0.020(2) -0.013(2) 0.040(2)
O36 0.154(13) 0.064(6) 0.189(10) -0.018(9) 0.022(12) 0.081(8)
O38 0.0481(15) 0.0406(14) 0.0517(15) 0.0304(12) 0.0308(12) 0.0297(12)
O36A 0.032(5) 0.019(5) 0.040(6) 0.009(3) -0.003(3) 0.004(4)

loop_
_geom_bond_atom_site_label_1
_geom_bond_atom_site_label_2
_geom_bond_distance
_geom_bond_site_symmetry_2
_geom_bond_publ_flag
Co1 N2 1.892(2) . ?
Co1 O1 1.8966(18) . ?
Co1 N3 1.907(2) . ?
Co1 O2 1.9078(18) . ?
Co1 N4 1.912(2) . ?
Co1 N1 1.938(2) . ?
Co1 C19 2.318(3) . ?
Co2 O4 1.8867(19) . ?
Co2 O5 1.8994(18) . ?
Co2 N6 1.900(2) . ?
Co2 N8 1.911(2) . ?
Co2 N7 1.916(2) . ?
Co2 N5 1.943(2) . ?
Co2 C39 2.304(3) . ?
Co3 O8 1.8952(18) . ?
Co3 N10 1.898(2) . ?
Co3 N11 1.906(2) . ?
Co3 O7 1.9081(18) . ?
Co3 N12 1.911(2) . ?
Co3 N9 1.930(2) . ?
Co3 C59 2.318(3) . ?
Co4 O10 1.8962(18) . ?
Co4 N14 1.901(2) . ?
Co4 O11 1.9045(18) . ?
Co4 N16 1.912(2) . ?
Co4 N15 1.921(2) . ?
Co4 N13 1.938(2) . ?
Co4 C79 2.322(3) . ?
Cl1 O16 1.421(2) . ?
Cl1 O13 1.432(2) . ?
Cl1 O14 1.438(2) . ?
Cl1 O15 1.441(2) . ?
Cl2 O17 1.433(2) . ?
Cl2 O19 1.438(2) . ?
Cl2 O18 1.439(2) . ?
Cl2 O20 1.443(2) . ?
Cl3 O24 1.417(2) . ?
Cl3 O21 1.421(3) . ?
Cl3 O23 1.423(3) . ?
Cl3 O22 1.437(2) . ?
Cl4 O28 1.364(3) . ?
Cl4 O26 1.396(3) . ?
Cl4 O25 1.413(3) . ?
Cl4 O27 1.463(3) . ?
O5 C39 1.316(3) . ?
O6 C39 1.235(3) . ?
O9 C59 1.231(3) . ?
O3 C19 1.231(3) . ?
O4 C39 1.314(3) . ?
O7 C59 1.312(3) . ?
O11 C79 1.327(3) . ?
O10 C79 1.314(3) . ?
O1 C19 1.313(3) . ?
O30 H30B 0.84(4) . ?
O30 H30A 0.83(4) . ?
O31 H31A 0.77(4) . ?
O31 H31B 0.87(4) . ?
O2 C19 1.323(3) . ?
O12 C79 1.228(3) . ?
N1 C13 1.496(3) . ?
N1 C7 1.498(3) . ?
N1 C1 1.503(3) . ?
N11 C52 1.338(3) . ?
N11 C48 1.353(3) . ?
N14 C66 1.341(3) . ?
N14 C62 1.351(3) . ?
O8 C59 1.324(3) . ?
N4 C18 1.340(3) . ?
N4 C14 1.351(3) . ?
O32 H32B 0.87(5) . ?
O32 H32A 0.84(4) . ?
N8 C38 1.340(4) . ?
N8 C34 1.356(4) . ?
N6 C26 1.338(3) . ?
N6 C22 1.350(3) . ?
N2 C2 1.344(3) . ?
N2 C6 1.349(3) . ?
N5 C33 1.497(3) . ?
N5 C27 1.498(3) . ?
N5 C21 1.505(3) . ?
C62 C63 1.383(4) . ?
C62 C61 1.490(4) . ?
C33 C34 1.499(4) . ?
C33 H33A 0.9700 . ?
C33 H33B 0.9700 . ?
N13 C73 1.496(3) . ?
N13 C67 1.500(3) . ?
N13 C61 1.510(3) . ?
C2 C3 1.377(4) . ?
C2 C1 1.495(4) . ?
N15 C72 1.339(3) . ?
N15 C68 1.350(3) . ?
C67 C68 1.501(4) . ?
C67 H67A 0.9700 . ?
C67 H67B 0.9700 . ?
N7 C32 1.342(3) . ?
N7 C28 1.351(3) . ?
N9 C47 1.503(3) . ?
N9 C53 1.504(3) . ?
N9 C41 1.505(3) . ?
N16 C78 1.345(3) . ?
N16 C74 1.346(3) . ?
N12 C58 1.340(3) . ?
N12 C54 1.350(3) . ?
C58 C57 1.380(4) . ?
C58 H58 0.9300 . ?
C4 C3 1.376(4) . ?
C4 C5 1.380(4) . ?
C4 H4 0.9300 . ?
C74 C75 1.384(4) . ?
C74 C73 1.503(4) . ?
N10 C46 1.339(3) . ?
N10 C42 1.349(3) . ?
C28 C29 1.378(4) . ?
C28 C27 1.503(4) . ?
N3 C12 1.342(3) . ?
N3 C8 1.352(3) . ?
C24 C23 1.380(4) . ?
C24 C25 1.386(4) . ?
C24 H24 0.9300 . ?
C54 C55 1.387(4) . ?
C54 C53 1.502(4) . ?
C7 C8 1.503(4) . ?
C7 H7A 0.9700 . ?
C7 H7B 0.9700 . ?
C14 C15 1.385(4) . ?
C14 C13 1.495(4) . ?
C53 H53A 0.9700 . ?
C53 H53B 0.9700 . ?
C68 C69 1.383(4) . ?
C70 C71 1.383(4) . ?
C70 C69 1.384(4) . ?
C70 H70 0.9300 . ?
C22 C23 1.378(4) . ?
C22 C21 1.500(4) . ?
C46 C45 1.376(4) . ?
C46 H46 0.9300 . ?
C17 C16 1.377(4) . ?
C17 C18 1.378(4) . ?
C17 H17 0.9300 . ?
C48 C49 1.379(4) . ?
C48 C47 1.501(4) . ?
C42 C43 1.382(4) . ?
C42 C41 1.489(4) . ?
C3 H3 0.9300 . ?
C11 C12 1.378(4) . ?
C11 C10 1.384(4) . ?
C11 H11 0.9300 . ?
C61 H61A 0.9700 . ?
C61 H61B 0.9700 . ?
C51 C50 1.382(4) . ?
C51 C52 1.383(4) . ?
C51 H51 0.9300 . ?
C38 C37 1.381(4) . ?
C38 H38 0.9300 . ?
C13 H13A 0.9700 . ?
C13 H13B 0.9700 . ?
C72 C71 1.380(4) . ?
C72 H72 0.9300 . ?
C52 H52 0.9300 . ?
C77 C78 1.376(4) . ?
C77 C76 1.379(4) . ?
C77 H77 0.9300 . ?
C57 C56 1.384(4) . ?
C57 H57 0.9300 . ?
C49 C50 1.380(4) . ?
C49 H49 0.9300 . ?
C26 C25 1.382(4) . ?
C26 H26 0.9300 . ?
C15 C16 1.384(4) . ?
C15 H15 0.9300 . ?
C69 H69 0.9300 . ?
C8 C9 1.375(4) . ?
C27 H27A 0.9700 . ?
C27 H27B 0.9700 . ?
C47 H47A 0.9700 . ?
C47 H47B 0.9700 . ?
C25 H25 0.9300 . ?
C45 C44 1.386(4) . ?
C45 H45 0.9300 . ?
C41 H41A 0.9700 . ?
C41 H41B 0.9700 . ?
C12 H12 0.9300 . ?
C30 C31 1.376(4) . ?
C30 C29 1.387(4) . ?
C30 H30 0.9300 . ?
C71 H71 0.9300 . ?
C10 C9 1.382(4) . ?
C10 H10 0.9300 . ?
C43 C44 1.377(4) . ?
C43 H43 0.9300 . ?
C6 C5 1.374(4) . ?
C6 H6 0.9300 . ?
C56 C55 1.387(4) . ?
C56 H56 0.9300 . ?
C50 H50 0.9300 . ?
C64 C63 1.381(4) . ?
C64 C65 1.382(4) . ?
C64 H64 0.9300 . ?
C76 C75 1.389(4) . ?
C76 H76 0.9300 . ?
C1 H1A 0.9700 . ?
C1 H1B 0.9700 . ?
C29 H29 0.9300 . ?
C18 H18 0.9300 . ?
C55 H55 0.9300 . ?
C5 H5 0.9300 . ?
C36 C37 1.377(4) . ?
C36 C35 1.381(4) . ?
C36 H36 0.9300 . ?
C9 H9 0.9300 . ?
C32 C31 1.376(4) . ?
C32 H32 0.9300 . ?
C31 H31 0.9300 . ?
C34 C35 1.381(4) . ?
C44 H44 0.9300 . ?
C78 H78 0.9300 . ?
C66 C65 1.378(4) . ?
C66 H66 0.9300 . ?
C21 H21A 0.9700 . ?
C21 H21B 0.9700 . ?
C23 H23 0.9300 . ?
C37 H37 0.9300 . ?
C65 H65 0.9300 . ?
C35 H35 0.9300 . ?
C16 H16 0.9300 . ?
C73 H73A 0.9700 . ?
C73 H73B 0.9700 . ?
C75 H75 0.9300 . ?
C63 H63 0.9300 . ?
